data_1539121
loop_
_publ_author_name
'Sprenger, H.'
'Nickl, J.J.'

_publ_section_title
;
 Neue ternaere Uebergangsmetallsilizide und -Germanide vom Fe2 P-Typ: Zr3
 Cu4 Si2, Zr3 Cu4 Ge2, Hf3 Cu4 Si2 und Hf3 Cu4 Ge2
;
_journal_name_full 'Journal of the Less-Common Metals'
_journal_page_first 163
_journal_page_last 168
_journal_volume 27
_journal_year 1972
_chemical_formula_sum 'Cu4 Si2 Zr3'
_chemical_name_systematic 'Zr3 Cu4 Si2'
_space_group_IT_number 189
_symmetry_space_group_name_Hall 'P -6 -2'
_symmetry_space_group_name_H-M 'P -6 2 m'
_cell_angle_alpha 90
_cell_angle_beta 90
_cell_angle_gamma 120
_cell_formula_units_Z 1
_cell_length_a 6.372
_cell_length_b 6.372
_cell_length_c 3.98
_cell_volume 139.948
_citation_journal_id_ASTM JCOMAH
_cod_data_source_file Sprenger_JCOMAH_1972_1199.cif
_cod_data_source_block Cu4Si2Zr3
_cod_original_cell_volume 139.9475
_cod_database_code 1539121

loop_
_symmetry_equiv_pos_as_xyz
x,y,z
-x+y,-x,-z
-y,x-y,z
x,y,-z
-x+y,-x,z
-y,x-y,-z
y,x,z
x-y,-y,-z
-x,-x+y,z
y,x,-z
x-y,-y,z
-x,-x+y,-z

loop_
_atom_site_label
_atom_site_type_symbol
_atom_site_fract_x
_atom_site_fract_y
_atom_site_fract_z
_atom_site_occupancy
_atom_site_U_iso_or_equiv
Cu2 Cu 0 0 0.5 1 0.0
Cu1 Cu 0.249 0 0 1 0.0
Si1 Si 0.3333 0.6667 0 1 0.0
Zr1 Zr 0.58 0 0.5 1 0.0
